data_2009125
loop_
_publ_author_name
'Gerkin, Roger E.'

_publ_section_title
;
 3-(2-Methylphenyl)propanoic acid
;
_journal_issue 11
_journal_name_full 'Acta Crystallographica Section C'
_journal_page_first 1857
_journal_page_last 1859
_journal_paper_doi 10.1107/S0108270199009063
_journal_volume 55
_journal_year 1999
_chemical_formula_moiety 'C10 H12 O2'
_chemical_formula_sum 'C10 H12 O2'
_chemical_formula_weight 164.20
_chemical_name_common '3-(2-methylphenyl)propan-1-oic acid'
_space_group_IT_number 14
_symmetry_cell_setting monoclinic
_symmetry_space_group_name_Hall '-P 2ybc'
_symmetry_space_group_name_H-M 'P 1 21/c 1'
_cell_angle_alpha 90
_cell_angle_beta 109.920(10)
_cell_angle_gamma 90
_cell_formula_units_Z 4
_cell_length_a 5.3180(10)
_cell_length_b 23.1000(10)
_cell_length_c 7.619(2)
_cell_measurement_reflns_used 25
_cell_measurement_temperature 296
_cell_measurement_theta_max 17.3
_cell_measurement_theta_min 14.5
_cell_volume 880.0(3)
_computing_cell_refinement 'MSC/AFC Diffractometer Control Software'
_computing_data_collection
;  MSC/AFC Diffractometer Control Software (Molecular Structure
Corporation, 1988)
;
_computing_data_reduction 'TEXSAN (Molecular Structure Corporation, 1995)'
_computing_molecular_graphics 'ORTEPII (Johnson, 1976)'
_computing_publication_material 'TEXSAN and PLATON (Spek, 1990)'
_computing_structure_refinement TEXSAN
_computing_structure_solution 'SHELXS86 (Sheldrick, 1985)'
_diffrn_ambient_temperature 296
_diffrn_measurement_device_type AFC5S
_diffrn_measurement_method '\w scans '
_diffrn_radiation_monochromator graphite
_diffrn_radiation_source 'X-ray tube'
_diffrn_radiation_type MoK\a
_diffrn_radiation_wavelength .71073
_diffrn_reflns_av_R_equivalents .038
_diffrn_reflns_limit_h_max 6
_diffrn_reflns_limit_h_min 0
_diffrn_reflns_limit_k_max 30
_diffrn_reflns_limit_k_min 0
_diffrn_reflns_limit_l_max 9
_diffrn_reflns_limit_l_min -9
_diffrn_reflns_number 2220
_diffrn_reflns_theta_max 27.56
_diffrn_reflns_theta_min 2.0
_diffrn_standards_decay_% 5.83
_diffrn_standards_interval_count 150
_diffrn_standards_number 6
_exptl_absorpt_coefficient_mu .085
_exptl_absorpt_correction_type none
_exptl_crystal_colour colorless
_exptl_crystal_density_diffrn 1.239
_exptl_crystal_description 'cut plate'
_exptl_crystal_F_000 352
_exptl_crystal_size_max .38
_exptl_crystal_size_mid .23
_exptl_crystal_size_min .08
_refine_diff_density_max .42
_refine_diff_density_min -.42
_refine_ls_extinction_method none
_refine_ls_goodness_of_fit_ref 1.44
_refine_ls_hydrogen_treatment mixed
_refine_ls_matrix_type full
_refine_ls_number_parameters 113
_refine_ls_number_reflns 2014
_refine_ls_R_factor_gt .051
_refine_ls_shift/su_max .0004
_refine_ls_structure_factor_coef Fsqd
_refine_ls_weighting_details 'w = 1/[ \s^2^~cs~ + (0.006I)^2^]'
_refine_ls_weighting_scheme calc
_refine_ls_wR_factor_ref .082
_reflns_number_gt 956
_reflns_number_total 2014
_reflns_threshold_expression 'I > 2.0\s~I~'
_cod_data_source_file fr1221.cif
_cod_data_source_block 1
_cod_depositor_comments
;
The following automatic conversions were performed:

'_atom_site_adp_type' tag value 'Uij' was replaced with 'Uani' value
12 times.

Automatic conversion script
Id: cif_fix_values 1646 2011-03-28 12:23:43Z adriana 

The following automatic conversions were performed:

'_refine_ls_weighting_scheme' value 'w = 1/[ \s^2^~cs~ +
(0.006I)^2^]' was changed to 'calc'. New tag
'_refine_ls_weighting_details' was created. The value of the new tag
was set to 'w = 1/[ \s^2^~cs~ + (0.006I)^2^]'.

Automatic conversion script
Id: cif_fix_values 3143 2015-03-26 13:38:13Z robertas 
;
_cod_original_cell_volume 879.9(3)
_cod_original_sg_symbol_H-M 'P 21/c'
_cod_database_code 2009125

loop_
_symmetry_equiv_pos_as_xyz
'  +x,  +y,  +z'
'  -x,1/2+y,1/2-z'
'  -x,  -y,  -z'
'  +x,1/2-y,1/2+z'

loop_
_atom_site_label
_atom_site_fract_x
_atom_site_fract_y
_atom_site_fract_z
_atom_site_U_iso_or_equiv
_atom_site_adp_type
_atom_site_calc_flag
_atom_site_calc_attached_atom
O1 .2758(3) .50972(7) .2637(2) .0565(6) Uani ? ?
O2 .2631(3) .45398(7) .4989(2) .0525(5) Uani ? ?
C1 .1642(4) .46989(10) .3376(3) .0409(7) Uani ? ?
C2 -.0906(4) .44682(9) .2029(3) .0431(7) Uani ? ?
C3 -.2152(4) .40044(9) .2899(3) .0410(7) Uani ? ?
C4 -.4690(4) .37274(9) .1608(3) .0364(7) Uani ? ?
C5 -.5959(5) .33010(9) .2318(3) .0408(7) Uani ? ?
C6 -.8316(5) .30588(10) .1162(3) .0487(8) Uani ? ?
C7 -.9455(5) .32230(10) -.0679(3) .0510(8) Uani ? ?
C8 -.8203(5) .36360(10) -.1397(3) .0522(8) Uani ? ?
C9 -.5834(5) .38826(10) -.0252(3) .0468(8) Uani ? ?
C10 -.4785(5) .31090(10) .4332(3) .0622(9) Uani ? ?
H1 .450(6) .5230(10) .345(4) .130(10) Uiso ? ?
H2A -.2178 .4788 .1601 .0517 Uiso calc C2
H2B -.0538 .4300 .0961 .0517 Uiso calc C2
H3A -.2565 .4182 .3937 .0493 Uiso calc C3
H3B -.0824 .3697 .3380 .0493 Uiso calc C3
H6 -.9201 .2762 .1663 .0585 Uiso calc C6
H7 -1.1140 .3049 -.1469 .0612 Uiso calc C7
H8 -.8981 .3754 -.2707 .0626 Uiso calc C8
H9 -.4947 .4174 -.0772 .0561 Uiso calc C9
H10A -.2911 .2997 .4608 .0747 Uiso calc C10
H10B -.4888 .3427 .5153 .0747 Uiso calc C10
H10C -.5796 .2776 .4537 .0747 Uiso calc C10

loop_
_atom_site_aniso_label
_atom_site_aniso_U_11
_atom_site_aniso_U_22
_atom_site_aniso_U_33
_atom_site_aniso_U_12
_atom_site_aniso_U_13
_atom_site_aniso_U_23
O1 .0520(10) .0650(10) .0480(10) -.0216(10) .0118(10) .0087(10)
O2 .0460(10) .0670(10) .0391(10) -.0159(9) .0081(8) .0069(9)
C1 .0360(10) .0450(10) .0460(10) -.0030(10) .0190(10) -.0040(10)
C2 .0390(10) .047(2) .0440(10) -.0030(10) .0140(10) -.0010(10)
C3 .0350(10) .0480(10) .0390(10) -.0030(10) .0110(10) .0010(10)
C4 .0320(10) .0410(10) .0360(10) .0000(10) .0120(10) -.0040(10)
C5 .043(2) .0390(10) .0420(10) .0000(10) .0150(10) .0010(10)
C6 .048(2) .048(2) .050(2) -.0100(10) .0160(10) -.0030(10)
C7 .0410(10) .056(2) .051(2) -.0110(10) .0090(10) -.0140(10)
C8 .049(2) .064(2) .0390(10) -.0010(10) .0100(10) -.0030(10)
C9 .0420(10) .054(2) .0440(10) -.0060(10) .0140(10) .0020(10)
C10 .062(2) .065(2) .055(2) -.013(2) .0140(10) .0120(10)

loop_
_atom_type_symbol
_atom_type_scat_dispersion_real
_atom_type_scat_dispersion_imag
_atom_type_scat_source
H 0 0 'Stewart et al. (1965)'
C .003 .002 'Creagh & McAuley (1992)'
O .011 .006 'Creagh & McAuley (1992)'

loop_
_geom_angle_atom_site_label_1
_geom_angle_atom_site_label_2
_geom_angle_atom_site_label_3
_geom_angle
_geom_angle_publ_flag
C1 O1 H1 114.0(10) no
O1 C1 O2 122.6(2) yes
O1 C1 C2 113.0(2) yes
O2 C1 C2 124.4(2) yes
C1 C2 C3 112.3(2) no
C1 C2 H2A 108.8 no
C1 C2 H2B 108.8 no
C3 C2 H2A 108.8 no
C3 C2 H2B 108.8 no
H2A C2 H2B 109.5 no
C2 C3 C4 116.0(2) no
C2 C3 H3A 107.8 no
C2 C3 H3B 107.8 no
C4 C3 H3A 107.8 no
C4 C3 H3B 107.8 no
H3A C3 H3B 109.5 no
C3 C4 C5 119.0(2) no
C3 C4 C9 122.6(2) no
C5 C4 C9 118.4(2) no
C4 C5 C6 119.3(2) no
C4 C5 C10 120.7(2) no
C6 C5 C10 119.9(2) no
C5 C6 C7 121.7(2) no
C5 C6 H6 119.1 no
C7 C6 H6 119.1 no
C6 C7 C8 119.4(2) no
C6 C7 H7 120.3 no
C8 C7 H7 120.3 no
C7 C8 C9 119.5(2) no
C7 C8 H8 120.2 no
C9 C8 H8 120.2 no
C4 C9 C8 121.7(2) no
C4 C9 H9 119.2 no
C8 C9 H9 119.2 no
C5 C10 H10A 109.5 no
C5 C10 H10B 109.5 no
C5 C10 H10C 109.5 no
H10A C10 H10B 109.5 no
H10A C10 H10C 109.5 no
H10B C10 H10C 109.5 no

loop_
_geom_bond_atom_site_label_1
_geom_bond_atom_site_label_2
_geom_bond_site_symmetry_1
_geom_bond_site_symmetry_2
_geom_bond_distance
_geom_bond_publ_flag
O1 C1 ? ? 1.320(3) yes
O1 H1 ? ? .97(3) no
O2 C1 ? ? 1.217(2) yes
C1 C2 ? ? 1.492(3) no
C2 C3 ? ? 1.525(3) no
C2 H2A ? ? .980 no
C2 H2B ? ? .980 no
C3 C4 ? ? 1.514(3) no
C3 H3A ? ? .980 no
C3 H3B ? ? .980 no
C4 C5 ? ? 1.403(3) no
C4 C9 ? ? 1.385(3) no
C5 C6 ? ? 1.381(3) no
C5 C10 ? ? 1.513(3) no
C6 C7 ? ? 1.378(3) no
C6 H6 ? ? .980 no
C7 C8 ? ? 1.378(3) no
C7 H7 ? ? .980 no
C8 C9 ? ? 1.387(3) no
C8 H8 ? ? .980 no
C9 H9 ? ? .980 no
C10 H10A ? ? .980 no
C10 H10B ? ? .980 no
C10 H10C ? ? .980 no
